data_4065254
loop_
_publ_author_name
'Lu, Erli'
'Chen, Yaofeng'
'Leng, Xuebing'

_publ_section_title
;
 Yttrium Anilido Hydride: Synthesis, Structure, and Reactivity
;
_journal_issue 20
_journal_name_full Organometallics
_journal_page_first 5433
_journal_paper_doi 10.1021/om200651c
_journal_volume 30
_journal_year 2011
_chemical_formula_sum 'C45 H63 N6 Y'
_chemical_formula_weight 776.92
_chemical_name_systematic
; 
 ? 
;
_space_group_IT_number 14
_symmetry_cell_setting monoclinic
_symmetry_space_group_name_Hall '-P 2yn'
_symmetry_space_group_name_H-M 'P 1 21/n 1'
_atom_sites_solution_hydrogens geom
_atom_sites_solution_primary direct
_atom_sites_solution_secondary difmap
_audit_creation_method SHELXL-97
_cell_angle_alpha 90.00
_cell_angle_beta 103.2200(10)
_cell_angle_gamma 90.00
_cell_formula_units_Z 4
_cell_length_a 11.0936(7)
_cell_length_b 19.0417(11)
_cell_length_c 20.9502(12)
_cell_measurement_reflns_used 9970
_cell_measurement_temperature 133(2)
_cell_measurement_theta_max 54.965
_cell_measurement_theta_min 5.122
_cell_volume 4308.3(4)
_computing_cell_refinement 'Bruker SAINT'
_computing_data_collection 'Bruker APEX2'
_computing_data_reduction 'Bruker SAINT'
_computing_molecular_graphics 'Bruker SHELXTL'
_computing_publication_material 'Bruker SHELXTL'
_computing_structure_refinement 'SHELXL-97 (Sheldrick, 2008)'
_computing_structure_solution 'SHELXS-97 (Sheldrick, 2008)'
_diffrn_ambient_temperature 133(2)
_diffrn_measured_fraction_theta_full 0.996
_diffrn_measured_fraction_theta_max 0.996
_diffrn_measurement_device_type 'Bruker APEX-II CCD'
_diffrn_measurement_method '\f and \w scans'
_diffrn_radiation_monochromator graphite
_diffrn_radiation_source 'fine-focus sealed tube'
_diffrn_radiation_type MoK\a
_diffrn_radiation_wavelength 0.71073
_diffrn_reflns_av_R_equivalents 0.0205
_diffrn_reflns_av_sigmaI/netI 0.0197
_diffrn_reflns_limit_h_max 13
_diffrn_reflns_limit_h_min -9
_diffrn_reflns_limit_k_max 23
_diffrn_reflns_limit_k_min -19
_diffrn_reflns_limit_l_max 22
_diffrn_reflns_limit_l_min -25
_diffrn_reflns_number 32275
_diffrn_reflns_theta_full 26.00
_diffrn_reflns_theta_max 26.00
_diffrn_reflns_theta_min 1.46
_exptl_absorpt_coefficient_mu 1.390
_exptl_absorpt_correction_T_max 0.7456
_exptl_absorpt_correction_T_min 0.6388
_exptl_absorpt_correction_type multi-scan
_exptl_absorpt_process_details sadabs
_exptl_crystal_colour colorless
_exptl_crystal_density_diffrn 1.198
_exptl_crystal_density_method 'not measured'
_exptl_crystal_description prismatic
_exptl_crystal_F_000 1656
_exptl_crystal_size_max 0.259
_exptl_crystal_size_mid 0.211
_exptl_crystal_size_min 0.169
_refine_diff_density_max 0.754
_refine_diff_density_min -0.467
_refine_diff_density_rms 0.060
_refine_ls_extinction_method none
_refine_ls_goodness_of_fit_ref 1.017
_refine_ls_hydrogen_treatment mixed
_refine_ls_matrix_type full
_refine_ls_number_parameters 489
_refine_ls_number_reflns 8440
_refine_ls_number_restraints 0
_refine_ls_restrained_S_all 1.017
_refine_ls_R_factor_all 0.0354
_refine_ls_R_factor_gt 0.0282
_refine_ls_shift/su_max 0.001
_refine_ls_shift/su_mean 0.000
_refine_ls_structure_factor_coef Fsqd
_refine_ls_weighting_details 'calc w=1/[\s^2^(Fo^2^)+(0.0549P)^2^+2.8296P] where P=(Fo^2^+2Fc^2^)/3'
_refine_ls_weighting_scheme calc
_refine_ls_wR_factor_gt 0.0776
_refine_ls_wR_factor_ref 0.0917
_reflns_number_gt 7415
_reflns_number_total 8440
_reflns_threshold_expression >2sigma(I)
_cod_data_source_file om200651c_si_001.cif
_cod_data_source_block mo_dm11139_0m
_cod_depositor_comments
;
The following automatic conversions were performed:

'_symmetry_cell_setting' value 'Monoclinic' changed to 'monoclinic'
according to /home/saulius/struct/CIF-dictionaries/cif_core.dic
dictionary named 'cif_core.dic' version 2.4.1 from 2010-06-29.

Automatic conversion script
Id: cif_fix_values 1715 2011-07-08 13:25:40Z adriana 
;
_cod_original_sg_symbol_H-M P2(1)/n
_cod_database_code 4065254

loop_
_symmetry_equiv_pos_as_xyz
'x, y, z'
'-x+1/2, y+1/2, -z+1/2'
'-x, -y, -z'
'x-1/2, -y-1/2, z-1/2'

loop_
_atom_site_label
_atom_site_type_symbol
_atom_site_fract_x
_atom_site_fract_y
_atom_site_fract_z
_atom_site_U_iso_or_equiv
_atom_site_adp_type
_atom_site_occupancy
_atom_site_symmetry_multiplicity
_atom_site_calc_flag
_atom_site_refinement_flags
Y1 Y -0.056931(15) 0.713976(8) 0.080491(8) 0.01556(7) Uani 1 1 d .
N1 N -0.00665(15) 0.76780(8) 0.18427(7) 0.0209(3) Uani 1 1 d .
N2 N -0.15683(15) 0.64086(8) 0.14445(8) 0.0229(3) Uani 1 1 d .
N3 N -0.18041(14) 0.62349(8) 0.00766(7) 0.0198(3) Uani 1 1 d .
N4 N 0.11487(14) 0.67670(9) 0.05319(8) 0.0198(3) Uani 1 1 d .
N5 N -0.15489(14) 0.79897(8) 0.01420(8) 0.0190(3) Uani 1 1 d .
N6 N -0.03288(14) 0.82939(8) 0.02619(8) 0.0197(3) Uani 1 1 d .
C1 C 0.0759(2) 0.77608(11) 0.30405(10) 0.0316(5) Uani 1 1 d .
H1A H 0.1653 0.7702 0.3088 0.047 Uiso 1 1 calc R
H1B H 0.0517 0.7564 0.3425 0.047 Uiso 1 1 calc R
H1C H 0.0550 0.8262 0.3003 0.047 Uiso 1 1 calc R
C2 C 0.00725(19) 0.73807(11) 0.24290(9) 0.0243(4) Uani 1 1 d .
C3 C -0.0398(2) 0.67192(11) 0.25303(9) 0.0278(4) Uani 1 1 d .
H3 H -0.0123 0.6532 0.2959 0.033 Uiso 1 1 calc R
C4 C -0.1220(2) 0.62936(10) 0.20859(10) 0.0268(4) Uani 1 1 d .
C5 C -0.1746(3) 0.56735(12) 0.23887(11) 0.0390(5) Uani 1 1 d .
H5A H -0.2637 0.5741 0.2344 0.059 Uiso 1 1 calc R
H5B H -0.1335 0.5639 0.2854 0.059 Uiso 1 1 calc R
H5C H -0.1604 0.5241 0.2163 0.059 Uiso 1 1 calc R
C6 C -0.2554(2) 0.59476(11) 0.10783(10) 0.0294(4) Uani 1 1 d .
H6A H -0.3292 0.5983 0.1267 0.035 Uiso 1 1 calc R
H6B H -0.2267 0.5454 0.1119 0.035 Uiso 1 1 calc R
C7 C -0.29009(18) 0.61523(11) 0.03615(10) 0.0257(4) Uani 1 1 d .
H7A H -0.3451 0.5788 0.0113 0.031 Uiso 1 1 calc R
H7B H -0.3367 0.6600 0.0315 0.031 Uiso 1 1 calc R
C8 C -0.11252(18) 0.55640(10) 0.01087(10) 0.0247(4) Uani 1 1 d .
H8A H -0.1684 0.5198 -0.0117 0.037 Uiso 1 1 calc R
H8B H -0.0811 0.5430 0.0568 0.037 Uiso 1 1 calc R
H8C H -0.0430 0.5619 -0.0103 0.037 Uiso 1 1 calc R
C9 C -0.2221(2) 0.64385(11) -0.06175(9) 0.0280(4) Uani 1 1 d .
H9A H -0.1499 0.6518 -0.0804 0.042 Uiso 1 1 calc R
H9B H -0.2710 0.6871 -0.0650 0.042 Uiso 1 1 calc R
H9C H -0.2731 0.6062 -0.0860 0.042 Uiso 1 1 calc R
C10 C 0.01973(19) 0.84143(10) 0.17903(9) 0.0231(4) Uani 1 1 d .
C11 C 0.1392(2) 0.86503(10) 0.17814(9) 0.0264(4) Uani 1 1 d .
C12 C 0.1548(2) 0.93611(11) 0.16462(10) 0.0321(5) Uani 1 1 d .
H12 H 0.2350 0.9532 0.1640 0.039 Uiso 1 1 calc R
C13 C 0.0548(2) 0.98186(11) 0.15211(10) 0.0363(5) Uani 1 1 d .
H13 H 0.0666 1.0297 0.1423 0.044 Uiso 1 1 calc R
C14 C -0.0611(2) 0.95804(11) 0.15388(10) 0.0332(5) Uani 1 1 d .
H14 H -0.1285 0.9902 0.1457 0.040 Uiso 1 1 calc R
C15 C -0.0830(2) 0.88802(10) 0.16730(9) 0.0261(4) Uani 1 1 d .
C16 C -0.2126(2) 0.86319(12) 0.16881(10) 0.0322(5) Uani 1 1 d .
H16 H -0.2252 0.8163 0.1468 0.039 Uiso 1 1 calc R
C17 C -0.2261(3) 0.85335(17) 0.23950(13) 0.0535(7) Uani 1 1 d .
H17A H -0.1710 0.8156 0.2604 0.080 Uiso 1 1 calc R
H17B H -0.3120 0.8411 0.2392 0.080 Uiso 1 1 calc R
H17C H -0.2039 0.8971 0.2640 0.080 Uiso 1 1 calc R
C18 C -0.3163(2) 0.91166(13) 0.13288(11) 0.0384(5) Uani 1 1 d .
H18A H -0.3117 0.9566 0.1562 0.058 Uiso 1 1 calc R
H18B H -0.3967 0.8896 0.1314 0.058 Uiso 1 1 calc R
H18C H -0.3069 0.9198 0.0881 0.058 Uiso 1 1 calc R
C19 C 0.2513(2) 0.81660(11) 0.19015(10) 0.0300(4) Uani 1 1 d .
H19 H 0.2231 0.7686 0.1996 0.036 Uiso 1 1 calc R
C20 C 0.3089(2) 0.81105(13) 0.13075(12) 0.0371(5) Uani 1 1 d .
H20A H 0.2460 0.7956 0.0925 0.056 Uiso 1 1 calc R
H20B H 0.3769 0.7770 0.1399 0.056 Uiso 1 1 calc R
H20C H 0.3409 0.8571 0.1217 0.056 Uiso 1 1 calc R
C21 C 0.3504(2) 0.84042(14) 0.25010(12) 0.0444(6) Uani 1 1 d .
H21A H 0.3838 0.8860 0.2409 0.067 Uiso 1 1 calc R
H21B H 0.4174 0.8057 0.2595 0.067 Uiso 1 1 calc R
H21C H 0.3133 0.8447 0.2881 0.067 Uiso 1 1 calc R
C22 C 0.21598(17) 0.63178(9) 0.06205(9) 0.0197(4) Uani 1 1 d .
C23 C 0.28682(17) 0.62488(10) 0.01370(9) 0.0225(4) Uani 1 1 d .
C24 C 0.38618(18) 0.57835(11) 0.02373(11) 0.0285(4) Uani 1 1 d .
H24 H 0.4324 0.5738 -0.0090 0.034 Uiso 1 1 calc R
C25 C 0.41934(19) 0.53842(11) 0.08056(11) 0.0301(5) Uani 1 1 d .
H25 H 0.4867 0.5064 0.0865 0.036 Uiso 1 1 calc R
C26 C 0.35257(19) 0.54609(11) 0.12818(10) 0.0282(4) Uani 1 1 d .
H26 H 0.3756 0.5194 0.1674 0.034 Uiso 1 1 calc R
C27 C 0.25239(17) 0.59181(10) 0.12035(9) 0.0222(4) Uani 1 1 d .
C28 C 0.18704(19) 0.59788(11) 0.17632(9) 0.0267(4) Uani 1 1 d .
H28 H 0.1192 0.6333 0.1636 0.032 Uiso 1 1 calc R
C29 C 0.1288(2) 0.52831(12) 0.18994(11) 0.0368(5) Uani 1 1 d .
H29A H 0.0667 0.5139 0.1509 0.055 Uiso 1 1 calc R
H29B H 0.0890 0.5342 0.2268 0.055 Uiso 1 1 calc R
H29C H 0.1932 0.4922 0.2008 0.055 Uiso 1 1 calc R
C30 C 0.2764(2) 0.62394(12) 0.23908(11) 0.0383(5) Uani 1 1 d .
H30A H 0.3421 0.5892 0.2534 0.057 Uiso 1 1 calc R
H30B H 0.2310 0.6306 0.2736 0.057 Uiso 1 1 calc R
H30C H 0.3131 0.6687 0.2302 0.057 Uiso 1 1 calc R
C31 C 0.25339(18) 0.66680(11) -0.05001(10) 0.0248(4) Uani 1 1 d .
H31 H 0.2216 0.7135 -0.0393 0.030 Uiso 1 1 calc R
C32 C 0.1484(2) 0.63076(12) -0.09925(10) 0.0321(5) Uani 1 1 d .
H32A H 0.1780 0.5860 -0.1129 0.048 Uiso 1 1 calc R
H32B H 0.1212 0.6611 -0.1377 0.048 Uiso 1 1 calc R
H32C H 0.0788 0.6222 -0.0787 0.048 Uiso 1 1 calc R
C33 C 0.3624(2) 0.68074(13) -0.08149(12) 0.0364(5) Uani 1 1 d .
H33A H 0.4322 0.6993 -0.0484 0.055 Uiso 1 1 calc R
H33B H 0.3378 0.7150 -0.1170 0.055 Uiso 1 1 calc R
H33C H 0.3870 0.6368 -0.0993 0.055 Uiso 1 1 calc R
C34 C -0.25112(17) 0.84386(10) -0.01367(9) 0.0204(4) Uani 1 1 d .
C35 C -0.23716(19) 0.91295(11) -0.03392(10) 0.0263(4) Uani 1 1 d .
H35 H -0.1566 0.9315 -0.0311 0.032 Uiso 1 1 calc R
C36 C -0.3404(2) 0.95446(11) -0.05813(11) 0.0329(5) Uani 1 1 d .
H36 H -0.3290 1.0013 -0.0712 0.039 Uiso 1 1 calc R
C37 C -0.4590(2) 0.92949(12) -0.06367(12) 0.0356(5) Uani 1 1 d .
H37 H -0.5287 0.9586 -0.0801 0.043 Uiso 1 1 calc R
C38 C -0.4742(2) 0.86073(12) -0.04464(12) 0.0345(5) Uani 1 1 d .
H38 H -0.5553 0.8425 -0.0485 0.041 Uiso 1 1 calc R
C39 C -0.37294(18) 0.81887(11) -0.02024(10) 0.0273(4) Uani 1 1 d .
H39 H -0.3855 0.7720 -0.0075 0.033 Uiso 1 1 calc R
C40 C 0.02426(17) 0.83987(10) -0.02734(9) 0.0204(4) Uani 1 1 d .
C41 C 0.12687(18) 0.88435(11) -0.01752(10) 0.0255(4) Uani 1 1 d .
H41 H 0.1518 0.9095 0.0225 0.031 Uiso 1 1 calc R
C42 C 0.1925(2) 0.89186(12) -0.06601(11) 0.0322(5) Uani 1 1 d .
H42 H 0.2629 0.9217 -0.0589 0.039 Uiso 1 1 calc R
C43 C 0.1562(2) 0.85615(12) -0.12453(12) 0.0364(5) Uani 1 1 d .
H43 H 0.2023 0.8605 -0.1574 0.044 Uiso 1 1 calc R
C44 C 0.0524(2) 0.81403(12) -0.13505(10) 0.0329(5) Uani 1 1 d .
H44 H 0.0262 0.7904 -0.1758 0.039 Uiso 1 1 calc R
C45 C -0.01509(19) 0.80550(11) -0.08662(10) 0.0254(4) Uani 1 1 d .
H45 H -0.0867 0.7766 -0.0944 0.030 Uiso 1 1 calc R
H4 H 0.108(2) 0.7012(13) 0.0199(13) 0.033(7) Uiso 1 1 d .
H6 H -0.032(2) 0.8652(13) 0.0541(12) 0.028(6) Uiso 1 1 d .

loop_
_atom_site_aniso_label
_atom_site_aniso_U_11
_atom_site_aniso_U_22
_atom_site_aniso_U_33
_atom_site_aniso_U_23
_atom_site_aniso_U_13
_atom_site_aniso_U_12
Y1 0.01877(10) 0.01484(10) 0.01331(10) -0.00010(6) 0.00417(7) 0.00076(6)
N1 0.0303(8) 0.0167(7) 0.0160(7) -0.0010(6) 0.0057(6) 0.0023(6)
N2 0.0293(8) 0.0191(8) 0.0222(8) -0.0003(6) 0.0095(7) -0.0015(7)
N3 0.0221(8) 0.0181(8) 0.0192(8) -0.0005(6) 0.0049(6) 0.0011(6)
N4 0.0208(8) 0.0223(8) 0.0172(8) 0.0034(6) 0.0061(6) 0.0027(6)
N5 0.0178(7) 0.0191(8) 0.0199(8) 0.0009(6) 0.0038(6) -0.0004(6)
N6 0.0210(8) 0.0194(8) 0.0179(7) -0.0007(6) 0.0027(6) -0.0023(6)
C1 0.0448(13) 0.0317(11) 0.0166(9) -0.0011(8) 0.0033(9) -0.0003(9)
C2 0.0331(10) 0.0239(10) 0.0165(9) -0.0012(7) 0.0072(8) 0.0056(8)
C3 0.0410(12) 0.0259(10) 0.0174(9) 0.0038(8) 0.0085(8) 0.0028(9)
C4 0.0387(11) 0.0213(10) 0.0251(10) 0.0030(8) 0.0172(9) 0.0018(8)
C5 0.0603(15) 0.0313(12) 0.0314(11) 0.0048(9) 0.0229(11) -0.0083(11)
C6 0.0331(11) 0.0258(10) 0.0327(11) -0.0018(8) 0.0144(9) -0.0078(9)
C7 0.0224(9) 0.0246(10) 0.0307(10) -0.0056(8) 0.0074(8) -0.0031(8)
C8 0.0264(10) 0.0197(9) 0.0282(10) -0.0039(8) 0.0065(8) 0.0007(8)
C9 0.0340(11) 0.0249(10) 0.0212(10) -0.0017(8) -0.0020(8) -0.0032(9)
C10 0.0369(11) 0.0192(9) 0.0112(8) -0.0027(7) 0.0013(7) 0.0025(8)
C11 0.0365(11) 0.0218(10) 0.0162(9) -0.0006(7) -0.0037(8) -0.0013(8)
C12 0.0420(12) 0.0244(10) 0.0239(10) -0.0006(8) -0.0051(9) -0.0076(9)
C13 0.0615(15) 0.0167(10) 0.0236(10) -0.0011(8) -0.0050(10) -0.0011(10)
C14 0.0511(14) 0.0210(10) 0.0235(10) -0.0027(8) 0.0001(9) 0.0090(9)
C15 0.0406(12) 0.0212(10) 0.0147(9) -0.0029(7) 0.0026(8) 0.0054(8)
C16 0.0400(12) 0.0308(11) 0.0279(11) 0.0002(9) 0.0123(9) 0.0121(9)
C17 0.0624(17) 0.0690(19) 0.0357(13) 0.0149(13) 0.0252(12) 0.0275(15)
C18 0.0435(13) 0.0415(13) 0.0307(11) -0.0023(10) 0.0099(10) 0.0158(11)
C19 0.0305(11) 0.0258(10) 0.0297(11) 0.0038(8) -0.0013(9) -0.0037(9)
C20 0.0335(12) 0.0340(12) 0.0416(13) -0.0018(10) 0.0038(10) -0.0024(10)
C21 0.0417(13) 0.0432(14) 0.0381(13) 0.0036(11) -0.0120(11) -0.0004(11)
C22 0.0195(9) 0.0167(9) 0.0215(9) -0.0035(7) 0.0017(7) -0.0021(7)
C23 0.0223(9) 0.0198(9) 0.0257(10) -0.0052(7) 0.0061(8) -0.0033(7)
C24 0.0204(9) 0.0286(11) 0.0376(11) -0.0074(9) 0.0091(8) -0.0018(8)
C25 0.0208(9) 0.0247(10) 0.0424(12) -0.0058(9) 0.0025(9) 0.0047(8)
C26 0.0282(10) 0.0230(10) 0.0294(10) -0.0003(8) -0.0013(8) 0.0031(8)
C27 0.0221(9) 0.0192(9) 0.0232(9) -0.0018(7) 0.0011(7) -0.0002(7)
C28 0.0323(11) 0.0255(10) 0.0205(9) 0.0042(8) 0.0027(8) 0.0078(8)
C29 0.0447(13) 0.0338(12) 0.0326(11) 0.0082(9) 0.0099(10) 0.0023(10)
C30 0.0514(14) 0.0336(12) 0.0247(11) -0.0021(9) -0.0023(10) 0.0116(11)
C31 0.0272(10) 0.0245(10) 0.0255(10) -0.0027(8) 0.0118(8) -0.0017(8)
C32 0.0346(11) 0.0361(12) 0.0255(10) -0.0007(9) 0.0066(9) -0.0055(9)
C33 0.0353(12) 0.0419(13) 0.0376(12) 0.0000(10) 0.0197(10) -0.0039(10)
C34 0.0227(9) 0.0218(9) 0.0167(8) -0.0014(7) 0.0041(7) 0.0028(7)
C35 0.0253(10) 0.0246(10) 0.0290(10) 0.0038(8) 0.0065(8) 0.0012(8)
C36 0.0378(12) 0.0250(11) 0.0363(12) 0.0082(9) 0.0093(9) 0.0062(9)
C37 0.0318(11) 0.0305(12) 0.0410(12) 0.0055(10) 0.0010(9) 0.0128(9)
C38 0.0236(10) 0.0302(11) 0.0470(13) -0.0022(10) 0.0023(9) 0.0023(9)
C39 0.0236(10) 0.0201(10) 0.0366(11) -0.0007(8) 0.0037(8) 0.0005(8)
C40 0.0206(9) 0.0184(9) 0.0215(9) 0.0051(7) 0.0030(7) 0.0029(7)
C41 0.0217(9) 0.0253(10) 0.0277(10) 0.0053(8) 0.0021(8) 0.0004(8)
C42 0.0251(10) 0.0305(11) 0.0421(12) 0.0143(9) 0.0100(9) 0.0018(9)
C43 0.0434(13) 0.0342(12) 0.0379(12) 0.0155(10) 0.0228(10) 0.0107(10)
C44 0.0494(13) 0.0303(11) 0.0217(10) 0.0046(8) 0.0138(9) 0.0061(10)
C45 0.0304(10) 0.0242(10) 0.0221(9) 0.0018(8) 0.0071(8) -0.0011(8)

loop_
_atom_type_symbol
_atom_type_description
_atom_type_scat_dispersion_real
_atom_type_scat_dispersion_imag
_atom_type_scat_source
C C 0.0033 0.0016 'International Tables Vol C Tables 4.2.6.8 and 6.1.1.4'
H H 0.0000 0.0000 'International Tables Vol C Tables 4.2.6.8 and 6.1.1.4'
N N 0.0061 0.0033 'International Tables Vol C Tables 4.2.6.8 and 6.1.1.4'
Y Y -2.7962 3.5667 'International Tables Vol C Tables 4.2.6.8 and 6.1.1.4'

loop_
_geom_angle_atom_site_label_1
_geom_angle_atom_site_label_2
_geom_angle_atom_site_label_3
_geom_angle
N4 Y1 N5 113.11(6)
N4 Y1 N1 109.89(6)
N5 Y1 N1 103.69(5)
N4 Y1 N2 119.67(6)
N5 Y1 N2 123.32(6)
N1 Y1 N2 77.09(6)
N4 Y1 N3 90.30(5)
N5 Y1 N3 89.95(5)
N1 Y1 N3 147.95(5)
N2 Y1 N3 71.23(5)
N4 Y1 N6 88.67(6)
N5 Y1 N6 34.62(5)
N1 Y1 N6 90.58(5)
N2 Y1 N6 151.43(5)
N3 Y1 N6 115.28(5)
N4 Y1 H4 19.5(6)
N5 Y1 H4 93.6(6)
N1 Y1 H4 118.2(6)
N2 Y1 H4 136.9(6)
N3 Y1 H4 89.1(6)
N6 Y1 H4 71.7(6)
C2 N1 C10 120.13(16)
C2 N1 Y1 128.42(13)
C10 N1 Y1 111.27(11)
C4 N2 C6 115.96(16)
C4 N2 Y1 127.02(14)
C6 N2 Y1 116.24(12)
C9 N3 C8 108.31(15)
C9 N3 C7 108.93(15)
C8 N3 C7 110.32(15)
C9 N3 Y1 115.25(12)
C8 N3 Y1 111.52(11)
C7 N3 Y1 102.34(11)
C22 N4 Y1 150.95(13)
C22 N4 H4 112.4(18)
Y1 N4 H4 96.4(18)
C34 N5 N6 115.30(15)
C34 N5 Y1 157.12(13)
N6 N5 Y1 83.08(9)
C40 N6 N5 119.29(14)
C40 N6 Y1 126.24(12)
N5 N6 Y1 62.30(8)
C40 N6 H6 117.7(15)
N5 N6 H6 106.9(15)
Y1 N6 H6 110.9(15)
C2 C1 H1A 109.5
C2 C1 H1B 109.5
H1A C1 H1B 109.5
C2 C1 H1C 109.5
H1A C1 H1C 109.5
H1B C1 H1C 109.5
N1 C2 C3 123.76(18)
N1 C2 C1 120.48(18)
C3 C2 C1 115.76(17)
C2 C3 C4 128.93(18)
C2 C3 H3 115.5
C4 C3 H3 115.5
N2 C4 C3 124.79(18)
N2 C4 C5 120.02(19)
C3 C4 C5 115.18(18)
C4 C5 H5A 109.5
C4 C5 H5B 109.5
H5A C5 H5B 109.5
C4 C5 H5C 109.5
H5A C5 H5C 109.5
H5B C5 H5C 109.5
N2 C6 C7 110.67(16)
N2 C6 H6A 109.5
C7 C6 H6A 109.5
N2 C6 H6B 109.5
C7 C6 H6B 109.5
H6A C6 H6B 108.1
N3 C7 C6 112.44(16)
N3 C7 H7A 109.1
C6 C7 H7A 109.1
N3 C7 H7B 109.1
C6 C7 H7B 109.1
H7A C7 H7B 107.8
N3 C8 H8A 109.5
N3 C8 H8B 109.5
H8A C8 H8B 109.5
N3 C8 H8C 109.5
H8A C8 H8C 109.5
H8B C8 H8C 109.5
N3 C9 H9A 109.5
N3 C9 H9B 109.5
H9A C9 H9B 109.5
N3 C9 H9C 109.5
H9A C9 H9C 109.5
H9B C9 H9C 109.5
C11 C10 C15 121.34(18)
C11 C10 N1 121.42(17)
C15 C10 N1 116.86(18)
C12 C11 C10 118.24(19)
C12 C11 C19 118.9(2)
C10 C11 C19 122.81(18)
C13 C12 C11 120.9(2)
C13 C12 H12 119.5
C11 C12 H12 119.5
C14 C13 C12 120.1(2)
C14 C13 H13 120.0
C12 C13 H13 120.0
C13 C14 C15 121.9(2)
C13 C14 H14 119.1
C15 C14 H14 119.1
C14 C15 C10 117.5(2)
C14 C15 C16 120.65(19)
C10 C15 C16 121.81(18)
C15 C16 C18 114.23(19)
C15 C16 C17 111.1(2)
C18 C16 C17 108.64(18)
C15 C16 H16 107.5
C18 C16 H16 107.5
C17 C16 H16 107.5
C16 C17 H17A 109.5
C16 C17 H17B 109.5
H17A C17 H17B 109.5
C16 C17 H17C 109.5
H17A C17 H17C 109.5
H17B C17 H17C 109.5
C16 C18 H18A 109.5
C16 C18 H18B 109.5
H18A C18 H18B 109.5
C16 C18 H18C 109.5
H18A C18 H18C 109.5
H18B C18 H18C 109.5
C11 C19 C20 112.70(18)
C11 C19 C21 111.18(19)
C20 C19 C21 109.35(19)
C11 C19 H19 107.8
C20 C19 H19 107.8
C21 C19 H19 107.8
C19 C20 H20A 109.5
C19 C20 H20B 109.5
H20A C20 H20B 109.5
C19 C20 H20C 109.5
H20A C20 H20C 109.5
H20B C20 H20C 109.5
C19 C21 H21A 109.5
C19 C21 H21B 109.5
H21A C21 H21B 109.5
C19 C21 H21C 109.5
H21A C21 H21C 109.5
H21B C21 H21C 109.5
N4 C22 C27 120.55(17)
N4 C22 C23 121.49(17)
C27 C22 C23 117.96(17)
C24 C23 C22 119.90(18)
C24 C23 C31 119.37(17)
C22 C23 C31 120.72(17)
C25 C24 C23 121.52(19)
C25 C24 H24 119.2
C23 C24 H24 119.2
C26 C25 C24 118.75(19)
C26 C25 H25 120.6
C24 C25 H25 120.6
C25 C26 C27 121.83(19)
C25 C26 H26 119.1
C27 C26 H26 119.1
C26 C27 C22 120.00(18)
C26 C27 C28 117.81(17)
C22 C27 C28 122.18(17)
C27 C28 C29 112.04(17)
C27 C28 C30 110.92(18)
C29 C28 C30 109.73(18)
C27 C28 H28 108.0
C29 C28 H28 108.0
C30 C28 H28 108.0
C28 C29 H29A 109.5
C28 C29 H29B 109.5
H29A C29 H29B 109.5
C28 C29 H29C 109.5
H29A C29 H29C 109.5
H29B C29 H29C 109.5
C28 C30 H30A 109.5
C28 C30 H30B 109.5
H30A C30 H30B 109.5
C28 C30 H30C 109.5
H30A C30 H30C 109.5
H30B C30 H30C 109.5
C23 C31 C33 114.24(17)
C23 C31 C32 110.50(16)
C33 C31 C32 110.02(17)
C23 C31 H31 107.3
C33 C31 H31 107.3
C32 C31 H31 107.3
C31 C32 H32A 109.5
C31 C32 H32B 109.5
H32A C32 H32B 109.5
C31 C32 H32C 109.5
H32A C32 H32C 109.5
H32B C32 H32C 109.5
C31 C33 H33A 109.5
C31 C33 H33B 109.5
H33A C33 H33B 109.5
C31 C33 H33C 109.5
H33A C33 H33C 109.5
H33B C33 H33C 109.5
N5 C34 C35 125.29(17)
N5 C34 C39 117.47(17)
C35 C34 C39 117.20(17)
C36 C35 C34 120.39(19)
C36 C35 H35 119.8
C34 C35 H35 119.8
C37 C36 C35 121.7(2)
C37 C36 H36 119.1
C35 C36 H36 119.1
C36 C37 C38 118.48(19)
C36 C37 H37 120.8
C38 C37 H37 120.8
C39 C38 C37 120.6(2)
C39 C38 H38 119.7
C37 C38 H38 119.7
C38 C39 C34 121.57(19)
C38 C39 H39 119.2
C34 C39 H39 119.2
C45 C40 C41 119.92(18)
C45 C40 N6 122.36(17)
C41 C40 N6 117.66(17)
C42 C41 C40 120.1(2)
C42 C41 H41 119.9
C40 C41 H41 119.9
C43 C42 C41 120.3(2)
C43 C42 H42 119.8
C41 C42 H42 119.8
C44 C43 C42 119.5(2)
C44 C43 H43 120.2
C42 C43 H43 120.2
C43 C44 C45 121.1(2)
C43 C44 H44 119.5
C45 C44 H44 119.5
C40 C45 C44 119.0(2)
C40 C45 H45 120.5
C44 C45 H45 120.5

loop_
_geom_bond_atom_site_label_1
_geom_bond_atom_site_label_2
_geom_bond_distance
Y1 N4 2.2276(15)
Y1 N5 2.2447(15)
Y1 N1 2.3525(15)
Y1 N2 2.3751(16)
Y1 N3 2.4934(15)
Y1 N6 2.5168(16)
Y1 H4 2.46(3)
N1 C2 1.329(2)
N1 C10 1.441(2)
N2 C4 1.329(3)
N2 C6 1.474(3)
N3 C9 1.473(2)
N3 C8 1.477(2)
N3 C7 1.481(2)
N4 C22 1.389(2)
N4 H4 0.83(3)
N5 C34 1.388(2)
N5 N6 1.441(2)
N6 C40 1.423(2)
N6 H6 0.90(2)
C1 C2 1.516(3)
C1 H1A 0.9800
C1 H1B 0.9800
C1 H1C 0.9800
C2 C3 1.398(3)
C3 C4 1.403(3)
C3 H3 0.9500
C4 C5 1.518(3)
C5 H5A 0.9800
C5 H5B 0.9800
C5 H5C 0.9800
C6 C7 1.513(3)
C6 H6A 0.9900
C6 H6B 0.9900
C7 H7A 0.9900
C7 H7B 0.9900
C8 H8A 0.9800
C8 H8B 0.9800
C8 H8C 0.9800
C9 H9A 0.9800
C9 H9B 0.9800
C9 H9C 0.9800
C10 C11 1.403(3)
C10 C15 1.420(3)
C11 C12 1.402(3)
C11 C19 1.522(3)
C12 C13 1.388(3)
C12 H12 0.9500
C13 C14 1.373(4)
C13 H13 0.9500
C14 C15 1.395(3)
C14 H14 0.9500
C15 C16 1.520(3)
C16 C18 1.532(3)
C16 C17 1.534(3)
C16 H16 1.0000
C17 H17A 0.9800
C17 H17B 0.9800
C17 H17C 0.9800
C18 H18A 0.9800
C18 H18B 0.9800
C18 H18C 0.9800
C19 C20 1.528(3)
C19 C21 1.537(3)
C19 H19 1.0000
C20 H20A 0.9800
C20 H20B 0.9800
C20 H20C 0.9800
C21 H21A 0.9800
C21 H21B 0.9800
C21 H21C 0.9800
C22 C27 1.417(3)
C22 C23 1.423(3)
C23 C24 1.392(3)
C23 C31 1.526(3)
C24 C25 1.390(3)
C24 H24 0.9500
C25 C26 1.379(3)
C25 H25 0.9500
C26 C27 1.392(3)
C26 H26 0.9500
C27 C28 1.517(3)
C28 C29 1.529(3)
C28 C30 1.537(3)
C28 H28 1.0000
C29 H29A 0.9800
C29 H29B 0.9800
C29 H29C 0.9800
C30 H30A 0.9800
C30 H30B 0.9800
C30 H30C 0.9800
C31 C33 1.527(3)
C31 C32 1.530(3)
C31 H31 1.0000
C32 H32A 0.9800
C32 H32B 0.9800
C32 H32C 0.9800
C33 H33A 0.9800
C33 H33B 0.9800
C33 H33C 0.9800
C34 C35 1.402(3)
C34 C39 1.410(3)
C35 C36 1.388(3)
C35 H35 0.9500
C36 C37 1.379(3)
C36 H36 0.9500
C37 C38 1.390(3)
C37 H37 0.9500
C38 C39 1.377(3)
C38 H38 0.9500
C39 H39 0.9500
C40 C45 1.383(3)
C40 C41 1.396(3)
C41 C42 1.386(3)
C41 H41 0.9500
C42 C43 1.379(3)
C42 H42 0.9500
C43 C44 1.379(3)
C43 H43 0.9500
C44 C45 1.401(3)
C44 H44 0.9500
C45 H45 0.9500

loop_
_geom_torsion_atom_site_label_1
_geom_torsion_atom_site_label_2
_geom_torsion_atom_site_label_3
_geom_torsion_atom_site_label_4
_geom_torsion
N4 Y1 N1 C2 -87.27(17)
N5 Y1 N1 C2 151.56(17)
N2 Y1 N1 C2 29.94(17)
N3 Y1 N1 C2 38.8(2)
N6 Y1 N1 C2 -176.07(17)
N4 Y1 N1 C10 87.81(13)
N5 Y1 N1 C10 -33.36(14)
N2 Y1 N1 C10 -154.98(13)
N3 Y1 N1 C10 -146.15(12)
N6 Y1 N1 C10 -0.99(13)
N4 Y1 N2 C4 76.78(17)
N5 Y1 N2 C4 -126.99(16)
N1 Y1 N2 C4 -28.95(16)
N3 Y1 N2 C4 155.99(17)
N6 Y1 N2 C4 -95.41(19)
N4 Y1 N2 C6 -92.54(14)
N5 Y1 N2 C6 63.69(15)
N1 Y1 N2 C6 161.73(14)
N3 Y1 N2 C6 -13.33(13)
N6 Y1 N2 C6 95.26(16)
N4 Y1 N3 C9 -85.05(13)
N5 Y1 N3 C9 28.06(13)
N1 Y1 N3 C9 144.45(13)
N2 Y1 N3 C9 153.55(14)
N6 Y1 N3 C9 3.63(14)
N4 Y1 N3 C8 38.96(12)
N5 Y1 N3 C8 152.07(12)
N1 Y1 N3 C8 -91.54(15)
N2 Y1 N3 C8 -82.44(12)
N6 Y1 N3 C8 127.64(12)
N4 Y1 N3 C7 156.89(12)
N5 Y1 N3 C7 -90.00(12)
N1 Y1 N3 C7 26.39(16)
N2 Y1 N3 C7 35.48(11)
N6 Y1 N3 C7 -114.44(11)
N5 Y1 N4 C22 -176.0(2)
N1 Y1 N4 C22 68.7(3)
N2 Y1 N4 C22 -17.5(3)
N3 Y1 N4 C22 -85.9(3)
N6 Y1 N4 C22 158.8(3)
N4 Y1 N5 C34 166.4(3)
N1 Y1 N5 C34 -74.6(3)
N2 Y1 N5 C34 8.8(3)
N3 Y1 N5 C34 76.1(3)
N6 Y1 N5 C34 -145.0(4)
N4 Y1 N5 N6 -48.53(11)
N1 Y1 N5 N6 70.46(10)
N2 Y1 N5 N6 153.86(9)
N3 Y1 N5 N6 -138.83(9)
C34 N5 N6 C40 -76.2(2)
Y1 N5 N6 C40 118.10(15)
C34 N5 N6 Y1 165.73(16)
N4 Y1 N6 C40 28.95(14)
N5 Y1 N6 C40 -107.47(17)
N1 Y1 N6 C40 138.83(14)
N2 Y1 N6 C40 -157.82(13)
N3 Y1 N6 C40 -60.75(15)
N4 Y1 N6 N5 136.42(10)
N1 Y1 N6 N5 -113.70(10)
N2 Y1 N6 N5 -50.35(15)
N3 Y1 N6 N5 46.72(11)
C10 N1 C2 C3 166.16(19)
Y1 N1 C2 C3 -19.1(3)
C10 N1 C2 C1 -13.1(3)
Y1 N1 C2 C1 161.64(15)
N1 C2 C3 C4 -10.0(4)
C1 C2 C3 C4 169.3(2)
C6 N2 C4 C3 -172.8(2)
Y1 N2 C4 C3 17.8(3)
C6 N2 C4 C5 5.6(3)
Y1 N2 C4 C5 -163.71(15)
C2 C3 C4 N2 10.4(4)
C2 C3 C4 C5 -168.1(2)
C4 N2 C6 C7 177.61(17)
Y1 N2 C6 C7 -11.9(2)
C9 N3 C7 C6 -179.59(16)
C8 N3 C7 C6 61.7(2)
Y1 N3 C7 C6 -57.13(17)
N2 C6 C7 N3 48.9(2)
C2 N1 C10 C11 88.2(2)
Y1 N1 C10 C11 -87.36(18)
C2 N1 C10 C15 -98.8(2)
Y1 N1 C10 C15 85.66(17)
C15 C10 C11 C12 -0.7(3)
N1 C10 C11 C12 172.04(17)
C15 C10 C11 C19 -179.69(17)
N1 C10 C11 C19 -7.0(3)
C10 C11 C12 C13 -0.3(3)
C19 C11 C12 C13 178.74(19)
C11 C12 C13 C14 1.0(3)
C12 C13 C14 C15 -0.8(3)
C13 C14 C15 C10 -0.2(3)
C13 C14 C15 C16 -179.90(19)
C11 C10 C15 C14 0.9(3)
N1 C10 C15 C14 -172.09(16)
C11 C10 C15 C16 -179.38(17)
N1 C10 C15 C16 7.6(3)
C14 C15 C16 C18 19.8(3)
C10 C15 C16 C18 -159.91(18)
C14 C15 C16 C17 -103.5(2)
C10 C15 C16 C17 76.8(2)
C12 C11 C19 C20 -62.0(2)
C10 C11 C19 C20 117.0(2)
C12 C11 C19 C21 61.2(3)
C10 C11 C19 C21 -119.8(2)
Y1 N4 C22 C27 -15.8(4)
Y1 N4 C22 C23 164.91(19)
N4 C22 C23 C24 -178.80(17)
C27 C22 C23 C24 1.9(3)
N4 C22 C23 C31 -0.2(3)
C27 C22 C23 C31 -179.52(17)
C22 C23 C24 C25 -0.6(3)
C31 C23 C24 C25 -179.25(18)
C23 C24 C25 C26 -0.8(3)
C24 C25 C26 C27 0.9(3)
C25 C26 C27 C22 0.4(3)
C25 C26 C27 C28 -178.44(18)
N4 C22 C27 C26 178.90(17)
C23 C22 C27 C26 -1.7(3)
N4 C22 C27 C28 -2.3(3)
C23 C22 C27 C28 177.02(17)
C26 C27 C28 C29 -62.5(2)
C22 C27 C28 C29 118.7(2)
C26 C27 C28 C30 60.5(2)
C22 C27 C28 C30 -118.3(2)
C24 C23 C31 C33 -27.7(3)
C22 C23 C31 C33 153.63(18)
C24 C23 C31 C32 96.9(2)
C22 C23 C31 C32 -81.7(2)
N6 N5 C34 C35 4.1(3)
Y1 N5 C34 C35 145.1(3)
N6 N5 C34 C39 -173.71(16)
Y1 N5 C34 C39 -32.7(4)
N5 C34 C35 C36 -176.65(19)
C39 C34 C35 C36 1.2(3)
C34 C35 C36 C37 -0.6(3)
C35 C36 C37 C38 -0.3(4)
C36 C37 C38 C39 0.6(4)
C37 C38 C39 C34 0.0(3)
N5 C34 C39 C38 177.09(19)
C35 C34 C39 C38 -0.9(3)
N5 N6 C40 C45 -18.2(3)
Y1 N6 C40 C45 57.3(2)
N5 N6 C40 C41 164.58(16)
Y1 N6 C40 C41 -119.89(16)
C45 C40 C41 C42 -2.7(3)
N6 C40 C41 C42 174.55(17)
C40 C41 C42 C43 0.8(3)
C41 C42 C43 C44 1.4(3)
C42 C43 C44 C45 -1.6(3)
C41 C40 C45 C44 2.5(3)
N6 C40 C45 C44 -174.66(18)
C43 C44 C45 C40 -0.3(3)
